data_7237416
loop_
_publ_author_name
'Alkan-Zambada, Murat'
'Keller, Sarah'
'Mart\'inez-Sarti, Laura'
'Prescimone, Alessandro'
'Junquera-Hern\'andez, Jos\'e M.'
'Constable, Edwin C.'
'Bolink, Henk J.'
'Sessolo, Michele'
'Ort\'i, Enrique'
'Housecroft, Catherine E.'

_publ_section_title
;
 [Cu(P^P)(N^N)][PF6] compounds with bis(phosphane) and 6-alkoxy,
 6-alkylthio, 6-phenyloxy and 6-phenylthio-substituted
 2,2&#x2032;-bipyridine ligands for light-emitting electrochemical cells
;
_journal_issue 31
_journal_name_full 'Journal of Materials Chemistry C'
_journal_page_first 8460
_journal_paper_doi 10.1039/C8TC02882F
_journal_volume 6
_journal_year 2018
_chemical_compound_source 'Murat Alkan'
_chemical_formula_moiety 'C53 H49 Cl2 Cu1 F6 N2 O2.50 P3'
_chemical_formula_sum 'C53 H49 Cl2 Cu F6 N2 O2.5 P3'
_chemical_formula_weight 1095.34
_space_group_IT_number 2
_space_group_name_Hall '-P 1'
_space_group_name_H-M_alt 'P -1'
_symmetry_cell_setting triclinic
_symmetry_space_group_name_Hall '-P 1'
_symmetry_space_group_name_H-M 'P -1'
_atom_sites_solution_hydrogens difmap
_atom_sites_solution_primary other
_audit_creation_date 2016-03-07
_audit_creation_method CRYSTALS_ver_14.61_build_5809
_audit_update_record
;
2017-07-15 deposited with the CCDC.
2018-07-19 downloaded from the CCDC.
;
_cell_angle_alpha 109.391(4)
_cell_angle_beta 98.101(4)
_cell_angle_gamma 108.096(4)
_cell_formula_units_Z 2
_cell_length_a 10.9394(9)
_cell_length_b 15.1458(11)
_cell_length_c 18.1780(14)
_cell_measurement_reflns_used 9807
_cell_measurement_temperature 123
_cell_measurement_theta_max 70
_cell_measurement_theta_min 3
_cell_volume 2598.5(4)
_computing_cell_refinement 'Apex2 (Bruker AXS, 2006)'
_computing_data_collection 'Apex2 (Bruker AXS, 2006)'
_computing_data_reduction 'Apex2 (Bruker AXS, 2006)'
_computing_molecular_graphics 'CAMERON (Watkin et al., 1996)'
_computing_publication_material 'CRYSTALS (Betteridge et al., 2003)'
_computing_structure_refinement 'CRYSTALS (Betteridge et al., 2003)'
_computing_structure_solution 'Superflip (Palatinus & Chapuis, 2007)'
_diffrn_ambient_temperature 123
_diffrn_measured_fraction_theta_full 0.976
_diffrn_measured_fraction_theta_max 0.950
_diffrn_measurement_device Area
_diffrn_measurement_device_type 'Bruker Kappa Apex2'
_diffrn_measurement_method '\f & \w scans'
_diffrn_radiation_monochromator graphite
_diffrn_radiation_type 'Cu K\a'
_diffrn_radiation_wavelength 1.54178
_diffrn_reflns_av_R_equivalents 0.043
_diffrn_reflns_limit_h_max 13
_diffrn_reflns_limit_h_min -13
_diffrn_reflns_limit_k_max 17
_diffrn_reflns_limit_k_min -12
_diffrn_reflns_limit_l_max 22
_diffrn_reflns_limit_l_min -21
_diffrn_reflns_number 29615
_diffrn_reflns_theta_full 68.000
_diffrn_reflns_theta_max 70.146
_diffrn_reflns_theta_min 3.348
_diffrn_standards_number 0
_exptl_absorpt_coefficient_mu 2.962
_exptl_absorpt_correction_T_max 0.86
_exptl_absorpt_correction_T_min 0.71
_exptl_absorpt_correction_type multi-scan
_exptl_absorpt_process_details 'SADABS (Siemens, 1996)'
_exptl_crystal_colour yellow
_exptl_crystal_density_diffrn 1.400
_exptl_crystal_density_method 'not measured'
_exptl_crystal_description block
_exptl_crystal_F_000 1126
_exptl_crystal_recrystallization_method
; 
DCM/Et2O
;
_exptl_crystal_size_max 0.070
_exptl_crystal_size_mid 0.070
_exptl_crystal_size_min 0.050
_refine_diff_density_max 2.27
_refine_diff_density_min -1.28
_refine_ls_extinction_method None
_refine_ls_goodness_of_fit_ref 1.0785
_refine_ls_hydrogen_treatment constr
_refine_ls_matrix_type full
_refine_ls_number_parameters 649
_refine_ls_number_reflns 9310
_refine_ls_number_restraints 683
_refine_ls_R_factor_all 0.0870
_refine_ls_R_factor_gt 0.0789
_refine_ls_shift/su_max 0.0005245
_refine_ls_shift/su_mean 0.0000156
_refine_ls_structure_factor_coef Fsqd
_refine_ls_weighting_details
;
 Method, part 1, Chebychev polynomial, (Watkin, 1994, Prince, 1982) 
 [weight] = 1.0/[A~0~*T~0~(x)+A~1~*T~1~(x) ... +A~n-1~]*T~n-1~(x)] 
 where A~i~ are the Chebychev coefficients listed below and x= Fcalc/Fmax 
 Method = Robust Weighting (Prince, 1982) 
 W = [weight] * [1-(deltaF/6*sigmaF)^2^]^2^ 
 A~i~ are: 
 5.49 7.36 2.00 
;
_refine_ls_weighting_scheme calc
_refine_ls_wR_factor_all 0.2060
_refine_ls_wR_factor_gt 0.2020
_refine_ls_wR_factor_ref 0.2059
_reflns_limit_h_max 13
_reflns_limit_h_min -13
_reflns_limit_k_max 17
_reflns_limit_k_min -17
_reflns_limit_l_max 22
_reflns_limit_l_min 0
_reflns_number_gt 8070
_reflns_number_total 9390
_reflns_threshold_expression I>2.0\s(I)
_oxford_diffrn_Wilson_B_factor 0.00
_oxford_diffrn_Wilson_scale 0.00
_oxford_refine_ls_r_factor_ref 0.0868
_oxford_refine_ls_scale 0.10824(6)
_oxford_reflns_number_all 9323
_oxford_reflns_threshold_expression_ref I>-3.0\s(I)
_oxford_structure_analysis_title 'alm017_123k_0m in P-1'
_cod_data_source_file c8tc02882f2.cif
_cod_data_source_block ALM017_123K
_cod_depositor_comments
;
The following automatic conversions were performed:

data item '_atom_sites_solution_primary' value 'Other' was changed to
'other' in accordance with the
/home/saulius/struct/COD-crude-data/automatic-downloads/DataCite-retrospective/RSC/depositions/lib/dictionaries/cif_core.dic
dictionary named 'cif_core.dic' version 2.4.2 last updated on
2011-04-26.

Automatic conversion script
Id: cif_fix_values 6909 2019-04-08 15:41:33Z antanas 
;
_cod_original_sg_symbol_H-M 'P -1 '
_cod_original_formula_sum 'C53 H49 Cl2 Cu1 F6 N2 O2.50 P3'
_cod_database_code 7237416

loop_
_symmetry_equiv_pos_as_xyz
x,y,z
-x,-y,-z

loop_
_atom_site_label
_atom_site_type_symbol
_atom_site_fract_x
_atom_site_fract_y
_atom_site_fract_z
_atom_site_U_iso_or_equiv
_atom_site_occupancy
_atom_site_adp_type
_atom_site_refinement_flags_posn
_atom_site_refinement_flags_adp
Cu1 Cu 0.69222(5) 0.16832(4) 0.33721(3) 0.0330 1.0000 Uani . U
P1 P 0.53756(8) 0.18869(6) 0.40236(5) 0.0304 1.0000 Uani . U
P2 P 0.61681(9) 0.10417(6) 0.20088(5) 0.0322 1.0000 Uani . U
P3 P 0.82485(10) 0.64654(8) 0.33683(7) 0.0467 1.0000 Uani . U
Cl1 Cl 1.0042(3) 0.42342(19) 0.06431(13) 0.1367 1.0000 Uani . U
Cl2 Cl 1.0054(2) 0.37424(14) 0.20450(11) 0.1005 1.0000 Uani . U
F1 F 0.9656(2) 0.6929(2) 0.40229(17) 0.0615 1.0000 Uani . U
F2 F 0.6834(3) 0.6000(2) 0.27066(18) 0.0683 1.0000 Uani . U
F3 F 0.7730(3) 0.7196(3) 0.39824(18) 0.0727 1.0000 Uani . U
F4 F 0.7712(4) 0.5609(3) 0.3694(2) 0.0865 1.0000 Uani . U
F5 F 0.8805(3) 0.7333(2) 0.3033(2) 0.0713 1.0000 Uani . U
F6 F 0.8785(3) 0.5771(2) 0.27365(19) 0.0711 1.0000 Uani . U
N1 N 0.8204(3) 0.1059(2) 0.37027(18) 0.0391 1.0000 Uani . U
N2 N 0.8717(3) 0.2920(2) 0.37988(19) 0.0400 1.0000 Uani . U
O1 O 0.3822(2) 0.02218(16) 0.24987(14) 0.0332 1.0000 Uani . U
O2 O 0.6522(3) -0.0413(2) 0.33349(19) 0.0512 1.0000 Uani . U
O3 O 0.6604(9) 0.5829(5) 0.0033(4) 0.0778 0.5000 Uani D U
C1 C 0.6003(6) -0.1489(3) 0.3122(3) 0.0642 1.0000 Uani . U
C2 C 0.7834(4) 0.0092(3) 0.3589(2) 0.0438 1.0000 Uani . U
C3 C 0.8781(5) -0.0326(4) 0.3733(3) 0.0574 1.0000 Uani . U
C4 C 1.0098(6) 0.0304(4) 0.4011(4) 0.0688 1.0000 Uani . U
C5 C 1.0501(5) 0.1320(4) 0.4133(3) 0.0583 1.0000 Uani . U
C6 C 0.9516(4) 0.1690(3) 0.3971(2) 0.0409 1.0000 Uani . U
C7 C 0.9800(4) 0.2722(3) 0.4035(2) 0.0410 1.0000 Uani . U
C8 C 1.1085(4) 0.3485(4) 0.4305(3) 0.0530 1.0000 Uani . U
C9 C 1.1248(4) 0.4410(4) 0.4321(3) 0.0552 1.0000 Uani . U
C10 C 1.0136(5) 0.4620(3) 0.4078(3) 0.0531 1.0000 Uani . U
C11 C 0.8881(4) 0.3844(3) 0.3827(2) 0.0411 1.0000 Uani . U
C12 C 0.7431(4) 0.1010(3) 0.1449(2) 0.0352 1.0000 Uani . U
C13 C 0.8453(4) 0.0734(3) 0.1696(2) 0.0434 1.0000 Uani . U
C14 C 0.9439(4) 0.0711(3) 0.1287(3) 0.0501 1.0000 Uani . U
C15 C 0.9408(4) 0.0976(3) 0.0633(3) 0.0503 1.0000 Uani . U
C16 C 0.8407(4) 0.1260(3) 0.0378(3) 0.0475 1.0000 Uani . U
C17 C 0.7397(4) 0.1272(3) 0.0778(2) 0.0410 1.0000 Uani . U
C18 C 0.5285(4) 0.1712(3) 0.1623(2) 0.0352 1.0000 Uani . U
C19 C 0.4035(4) 0.1223(3) 0.1046(2) 0.0389 1.0000 Uani . U
C20 C 0.3454(4) 0.1786(3) 0.0777(3) 0.0483 1.0000 Uani . U
C21 C 0.4094(5) 0.2835(3) 0.1068(3) 0.0524 1.0000 Uani . U
C22 C 0.5292(5) 0.3312(3) 0.1639(3) 0.0558 1.0000 Uani . U
C23 C 0.5905(5) 0.2762(3) 0.1914(3) 0.0475 1.0000 Uani . U
C24 C 0.4989(4) -0.0280(2) 0.1544(2) 0.0338 1.0000 Uani . U
C25 C 0.5126(4) -0.1052(3) 0.0916(2) 0.0381 1.0000 Uani . U
C26 C 0.4223(4) -0.2052(3) 0.0654(2) 0.0422 1.0000 Uani . U
C27 C 0.3198(4) -0.2295(3) 0.1002(2) 0.0402 1.0000 Uani . U
C28 C 0.3015(4) -0.1544(3) 0.1627(2) 0.0351 1.0000 Uani . U
C29 C 0.3932(4) -0.0553(2) 0.1875(2) 0.0336 1.0000 Uani . U
C30 C 0.1899(4) -0.1707(3) 0.2046(2) 0.0373 1.0000 Uani . U
C31 C 0.1248(4) -0.2825(3) 0.1922(3) 0.0467 1.0000 Uani . U
C32 C 0.0827(4) -0.1383(3) 0.1699(3) 0.0439 1.0000 Uani . U
C33 C 0.2534(4) -0.1003(3) 0.2943(2) 0.0342 1.0000 Uani . U
C34 C 0.2253(4) -0.1237(3) 0.3599(2) 0.0368 1.0000 Uani . U
C35 C 0.2892(4) -0.0524(3) 0.4388(2) 0.0370 1.0000 Uani . U
C36 C 0.3786(4) 0.0434(3) 0.4549(2) 0.0350 1.0000 Uani . U
C37 C 0.4087(3) 0.0700(2) 0.3902(2) 0.0314 1.0000 Uani . U
C38 C 0.3461(3) -0.0042(2) 0.3124(2) 0.0321 1.0000 Uani . U
C39 C 0.5925(3) 0.2631(2) 0.5118(2) 0.0311 1.0000 Uani . U
C40 C 0.7270(3) 0.2917(2) 0.5527(2) 0.0329 1.0000 Uani . U
C41 C 0.7722(4) 0.3503(3) 0.6351(2) 0.0361 1.0000 Uani . U
C42 C 0.6873(4) 0.3811(2) 0.6780(2) 0.0369 1.0000 Uani . U
C43 C 0.5539(4) 0.3517(2) 0.6376(2) 0.0365 1.0000 Uani . U
C44 C 0.5071(4) 0.2939(2) 0.5549(2) 0.0354 1.0000 Uani . U
C45 C 0.4475(4) 0.2575(3) 0.3671(2) 0.0340 1.0000 Uani . U
C46 C 0.5190(4) 0.3601(3) 0.3902(3) 0.0455 1.0000 Uani . U
C47 C 0.4627(4) 0.4182(3) 0.3623(3) 0.0513 1.0000 Uani . U
C48 C 0.3367(4) 0.3731(3) 0.3104(3) 0.0460 1.0000 Uani . U
C49 C 0.2636(4) 0.2716(3) 0.2878(3) 0.0498 1.0000 Uani . U
C50 C 0.3195(4) 0.2133(3) 0.3164(2) 0.0421 1.0000 Uani . U
C51 C 0.9202(8) 0.4004(5) 0.1325(4) 0.0865 1.0000 Uani . U
C52 C 0.7078(7) 0.7179(5) 0.1036(5) 0.0433 0.5000 Uani D U
C53 C 0.7235(13) 0.6216(7) 0.0885(5) 0.0817 0.5000 Uani D U
C54 C 0.6573(10) 0.4824(6) -0.0319(6) 0.0721 0.5000 Uani D U
C56 C 0.6044(19) 0.4529(9) -0.1199(6) 0.1027 0.5000 Uani D U
H11 H 0.5055 -0.1742 0.2946 0.0813 1.0000 Uiso R .
H12 H 0.6268 -0.1620 0.3583 0.0813 1.0000 Uiso R .
H13 H 0.6332 -0.1816 0.2698 0.0813 1.0000 Uiso R .
H31 H 0.8512 -0.1022 0.3640 0.0697 1.0000 Uiso R .
H41 H 1.0756 0.0045 0.4128 0.0816 1.0000 Uiso R .
H51 H 1.1422 0.1747 0.4316 0.0714 1.0000 Uiso R .
H81 H 1.1841 0.3352 0.4485 0.0648 1.0000 Uiso R .
H91 H 1.2120 0.4917 0.4483 0.0672 1.0000 Uiso R .
H101 H 1.0235 0.5274 0.4097 0.0639 1.0000 Uiso R .
H111 H 0.8114 0.3974 0.3663 0.0501 1.0000 Uiso R .
H131 H 0.8486 0.0553 0.2149 0.0533 1.0000 Uiso R .
H141 H 1.0136 0.0517 0.1462 0.0597 1.0000 Uiso R .
H151 H 1.0084 0.0968 0.0358 0.0598 1.0000 Uiso R .
H161 H 0.8382 0.1438 -0.0076 0.0559 1.0000 Uiso R .
H171 H 0.6703 0.1465 0.0596 0.0485 1.0000 Uiso R .
H191 H 0.3589 0.0509 0.0851 0.0476 1.0000 Uiso R .
H201 H 0.2613 0.1452 0.0381 0.0582 1.0000 Uiso R .
H211 H 0.3686 0.3216 0.0877 0.0640 1.0000 Uiso R .
H221 H 0.5716 0.4029 0.1847 0.0674 1.0000 Uiso R .
H231 H 0.6753 0.3104 0.2303 0.0561 1.0000 Uiso R .
H251 H 0.5832 -0.0895 0.0672 0.0467 1.0000 Uiso R .
H261 H 0.4320 -0.2571 0.0226 0.0509 1.0000 Uiso R .
H271 H 0.2606 -0.2981 0.0821 0.0485 1.0000 Uiso R .
H311 H 0.0560 -0.2902 0.2189 0.0569 1.0000 Uiso R .
H312 H 0.1907 -0.3023 0.2143 0.0569 1.0000 Uiso R .
H313 H 0.0880 -0.3239 0.1360 0.0569 1.0000 Uiso R .
H321 H 0.0133 -0.1480 0.1960 0.0534 1.0000 Uiso R .
H322 H 0.0469 -0.1783 0.1133 0.0534 1.0000 Uiso R .
H323 H 0.1214 -0.0688 0.1788 0.0534 1.0000 Uiso R .
H341 H 0.1625 -0.1885 0.3505 0.0444 1.0000 Uiso R .
H351 H 0.2706 -0.0702 0.4826 0.0448 1.0000 Uiso R .
H361 H 0.4199 0.0914 0.5093 0.0425 1.0000 Uiso R .
H401 H 0.7859 0.2707 0.5238 0.0399 1.0000 Uiso R .
H411 H 0.8629 0.3697 0.6626 0.0430 1.0000 Uiso R .
H421 H 0.7199 0.4220 0.7345 0.0448 1.0000 Uiso R .
H431 H 0.4950 0.3712 0.6672 0.0429 1.0000 Uiso R .
H441 H 0.4167 0.2757 0.5275 0.0425 1.0000 Uiso R .
H461 H 0.6068 0.3908 0.4256 0.0551 1.0000 Uiso R .
H471 H 0.5116 0.4887 0.3791 0.0611 1.0000 Uiso R .
H481 H 0.2993 0.4119 0.2899 0.0558 1.0000 Uiso R .
H491 H 0.1756 0.2410 0.2526 0.0590 1.0000 Uiso R .
H501 H 0.2689 0.1434 0.3014 0.0499 1.0000 Uiso R .
H511 H 0.9067 0.4603 0.1607 0.1108 1.0000 Uiso R .
H512 H 0.8360 0.3461 0.1045 0.1108 1.0000 Uiso R .
H521 H 0.7433 0.7590 0.1600 0.0518 0.5000 Uiso R .
H522 H 0.7549 0.7512 0.0742 0.0518 0.5000 Uiso R .
H523 H 0.6159 0.7064 0.0876 0.0518 0.5000 Uiso R .
H531 H 0.8141 0.6285 0.1014 0.1001 0.5000 Uiso R .
H532 H 0.6751 0.5838 0.1148 0.1001 0.5000 Uiso R .
H541 H 0.7435 0.4812 -0.0176 0.0905 0.5000 Uiso R .
H542 H 0.5963 0.4379 -0.0153 0.0905 0.5000 Uiso R .
H561 H 0.5985 0.3862 -0.1495 0.1326 0.5000 Uiso R .
H562 H 0.6661 0.4994 -0.1344 0.1326 0.5000 Uiso R .
H563 H 0.5189 0.4561 -0.1321 0.1326 0.5000 Uiso R .

loop_
_atom_site_aniso_label
_atom_site_aniso_U_11
_atom_site_aniso_U_22
_atom_site_aniso_U_33
_atom_site_aniso_U_23
_atom_site_aniso_U_13
_atom_site_aniso_U_12
Cu1 0.0351(3) 0.0285(3) 0.0382(3) 0.0162(2) 0.0078(2) 0.0138(2)
P1 0.0343(4) 0.0235(4) 0.0379(4) 0.0159(3) 0.0079(3) 0.0137(3)
P2 0.0372(4) 0.0271(4) 0.0372(4) 0.0172(3) 0.0088(3) 0.0146(3)
P3 0.0386(5) 0.0475(5) 0.0531(6) 0.0174(5) 0.0111(4) 0.0187(4)
Cl1 0.157(2) 0.1111(16) 0.0857(12) 0.0368(11) 0.0224(12) -0.0141(14)
Cl2 0.1105(13) 0.0821(10) 0.0781(9) 0.0280(8) -0.0040(9) 0.0146(9)
F1 0.0415(12) 0.0738(17) 0.0627(15) 0.0198(13) 0.0067(10) 0.0251(11)
F2 0.0466(12) 0.0807(19) 0.0600(15) 0.0128(13) 0.0033(10) 0.0231(12)
F3 0.0496(14) 0.088(2) 0.0644(16) 0.0057(14) 0.0137(12) 0.0338(14)
F4 0.075(2) 0.081(2) 0.103(2) 0.0549(19) 0.0195(17) 0.0121(16)
F5 0.0758(18) 0.0647(16) 0.0834(19) 0.0386(15) 0.0240(15) 0.0291(14)
F6 0.0641(16) 0.0635(16) 0.0761(17) 0.0086(13) 0.0183(13) 0.0330(14)
N1 0.0471(13) 0.0422(13) 0.0381(15) 0.0198(13) 0.0107(12) 0.0264(11)
N2 0.0399(12) 0.0384(13) 0.0456(16) 0.0213(13) 0.0120(12) 0.0152(10)
O1 0.0400(12) 0.0248(10) 0.0395(12) 0.0173(9) 0.0103(10) 0.0139(9)
O2 0.0609(14) 0.0336(13) 0.0657(18) 0.0265(13) 0.0166(14) 0.0195(11)
O3 0.096(6) 0.076(4) 0.081(4) 0.037(3) 0.020(4) 0.054(4)
C1 0.082(3) 0.0341(17) 0.077(3) 0.027(2) 0.013(3) 0.0212(19)
C2 0.0564(16) 0.0430(15) 0.0389(18) 0.0196(16) 0.0106(16) 0.0256(13)
C3 0.077(2) 0.050(2) 0.063(3) 0.027(2) 0.020(2) 0.0417(17)
C4 0.072(2) 0.066(2) 0.081(3) 0.030(3) 0.007(2) 0.0478(19)
C5 0.047(2) 0.063(2) 0.068(3) 0.024(2) 0.007(2) 0.0304(18)
C6 0.0452(15) 0.0507(16) 0.0359(17) 0.0189(15) 0.0125(14) 0.0278(13)
C7 0.0398(15) 0.0482(16) 0.0371(17) 0.0177(15) 0.0088(14) 0.0194(12)
C8 0.0413(17) 0.060(2) 0.051(2) 0.019(2) 0.0088(17) 0.0159(15)
C9 0.0448(19) 0.0523(19) 0.050(2) 0.0124(19) 0.0066(17) 0.0068(17)
C10 0.057(2) 0.0403(19) 0.054(2) 0.0198(18) 0.0091(19) 0.0096(14)
C11 0.0488(17) 0.0370(15) 0.0439(19) 0.0218(16) 0.0141(16) 0.0179(13)
C12 0.0391(16) 0.0314(16) 0.0341(15) 0.0132(13) 0.0088(12) 0.0123(13)
C13 0.0510(19) 0.048(2) 0.0386(18) 0.0202(16) 0.0109(15) 0.0256(17)
C14 0.0435(19) 0.055(2) 0.053(2) 0.0183(18) 0.0105(16) 0.0259(18)
C15 0.046(2) 0.047(2) 0.057(2) 0.0188(18) 0.0206(18) 0.0163(17)
C16 0.048(2) 0.048(2) 0.046(2) 0.0215(17) 0.0157(16) 0.0137(16)
C17 0.0395(17) 0.0450(19) 0.0414(18) 0.0233(16) 0.0100(14) 0.0137(15)
C18 0.0425(16) 0.0323(14) 0.0386(16) 0.0195(13) 0.0125(12) 0.0179(12)
C19 0.0389(16) 0.0373(17) 0.0470(19) 0.0213(15) 0.0126(13) 0.0175(13)
C20 0.054(2) 0.0557(18) 0.049(2) 0.0281(17) 0.0124(17) 0.0308(16)
C21 0.072(2) 0.0528(18) 0.054(2) 0.0303(18) 0.0202(16) 0.0406(18)
C22 0.080(3) 0.0373(19) 0.059(2) 0.0257(17) 0.0120(18) 0.0300(17)
C23 0.063(2) 0.0323(15) 0.047(2) 0.0196(15) 0.0051(17) 0.0184(15)
C24 0.0427(16) 0.0264(12) 0.0365(15) 0.0177(11) 0.0066(12) 0.0151(11)
C25 0.0454(18) 0.0359(14) 0.0395(17) 0.0187(13) 0.0100(14) 0.0208(13)
C26 0.058(2) 0.0335(15) 0.0393(18) 0.0162(14) 0.0103(15) 0.0226(14)
C27 0.0505(19) 0.0267(15) 0.0405(18) 0.0138(13) 0.0051(14) 0.0137(14)
C28 0.0434(16) 0.0292(13) 0.0371(16) 0.0190(12) 0.0061(13) 0.0155(12)
C29 0.0443(16) 0.0266(13) 0.0357(16) 0.0170(12) 0.0078(13) 0.0176(12)
C30 0.0432(17) 0.0305(15) 0.0404(15) 0.0183(13) 0.0085(13) 0.0136(13)
C31 0.054(2) 0.0287(15) 0.046(2) 0.0125(15) 0.0077(17) 0.0058(15)
C32 0.0423(19) 0.0438(19) 0.0464(19) 0.0222(16) 0.0057(15) 0.0155(15)
C33 0.0387(16) 0.0274(13) 0.0417(14) 0.0183(12) 0.0081(12) 0.0157(11)
C34 0.0446(18) 0.0253(14) 0.0453(15) 0.0195(12) 0.0114(14) 0.0142(13)
C35 0.0476(19) 0.0314(14) 0.0417(15) 0.0223(12) 0.0136(14) 0.0187(13)
C36 0.0429(18) 0.0293(14) 0.0382(16) 0.0178(13) 0.0099(14) 0.0168(12)
C37 0.0361(15) 0.0243(12) 0.0415(14) 0.0183(11) 0.0108(12) 0.0158(10)
C38 0.0361(16) 0.0281(13) 0.0403(14) 0.0197(11) 0.0095(12) 0.0165(11)
C39 0.0360(14) 0.0228(14) 0.0387(12) 0.0170(11) 0.0066(11) 0.0132(12)
C40 0.0337(14) 0.0294(15) 0.0427(14) 0.0219(12) 0.0090(12) 0.0139(13)
C41 0.0377(16) 0.0289(15) 0.0455(15) 0.0202(13) 0.0071(13) 0.0138(13)
C42 0.0455(16) 0.0245(14) 0.0427(17) 0.0168(13) 0.0073(12) 0.0143(13)
C43 0.0435(15) 0.0247(15) 0.0460(15) 0.0164(13) 0.0118(13) 0.0167(13)
C44 0.0373(17) 0.0277(15) 0.0439(15) 0.0157(13) 0.0096(13) 0.0149(13)
C45 0.0417(16) 0.0292(14) 0.0393(16) 0.0187(13) 0.0101(12) 0.0188(12)
C46 0.0424(19) 0.0350(16) 0.066(2) 0.0306(17) 0.0059(17) 0.0155(14)
C47 0.0503(19) 0.0352(18) 0.082(3) 0.0360(19) 0.0155(17) 0.0213(15)
C48 0.0572(19) 0.0438(17) 0.057(2) 0.0308(17) 0.0149(16) 0.0333(15)
C49 0.050(2) 0.0446(17) 0.062(2) 0.0235(18) 0.0043(18) 0.0281(15)
C50 0.0432(17) 0.0307(16) 0.057(2) 0.0196(15) 0.0072(14) 0.0199(13)
C51 0.112(5) 0.064(3) 0.078(3) 0.022(3) 0.021(3) 0.036(3)
C52 0.023(3) 0.077(4) 0.057(4) 0.047(3) 0.009(3) 0.032(3)
C53 0.077(7) 0.087(6) 0.091(4) 0.035(5) -0.002(6) 0.056(6)
C54 0.063(6) 0.071(4) 0.119(5) 0.056(4) 0.041(5) 0.046(5)
C56 0.168(15) 0.065(7) 0.110(5) 0.041(5) 0.045(9) 0.081(9)

loop_
_atom_type_symbol
_atom_type_scat_dispersion_real
_atom_type_scat_dispersion_imag
_atom_type_scat_Cromer_Mann_a1
_atom_type_scat_Cromer_Mann_b1
_atom_type_scat_Cromer_Mann_a2
_atom_type_scat_Cromer_Mann_b2
_atom_type_scat_Cromer_Mann_a3
_atom_type_scat_Cromer_Mann_b3
_atom_type_scat_Cromer_Mann_a4
_atom_type_scat_Cromer_Mann_b4
_atom_type_scat_Cromer_Mann_c
_atom_type_scat_source
C 0.0181 0.0091 2.3100 20.8439 1.0200 10.2075 1.5886 0.5687 0.8650 51.6512 0.2156 'International Tables Vol C 4.2.6.8 and 6.1.1.4'
H 0.0000 0.0000 0.4930 10.5109 0.3229 26.1257 0.1402 3.1424 0.0408 57.7998 0.0030 'International Tables Vol C 4.2.6.8 and 6.1.1.4'
N 0.0311 0.0180 12.2126 0.0057 3.1322 9.8933 2.0125 28.9975 1.1663 0.5826 -11.5290 'International Tables Vol C 4.2.6.8 and 6.1.1.4'
O 0.0492 0.0322 3.0485 13.2771 2.2868 5.7011 1.5463 0.3239 0.8670 32.9089 0.2508 'International Tables Vol C 4.2.6.8 and 6.1.1.4'
F 0.0727 0.0534 3.5392 10.2825 2.6412 4.2944 1.5170 0.2615 1.0243 26.1476 0.2776 'International Tables Vol C 4.2.6.8 and 6.1.1.4'
P 0.2955 0.4335 6.4345 1.9067 4.1791 27.1570 1.7800 0.5260 1.4908 68.1645 1.1149 'International Tables Vol C 4.2.6.8 and 6.1.1.4'
Cl 0.3639 0.7018 11.4604 0.0104 7.1964 1.1662 6.2556 18.5194 1.6455 47.7784 -9.5574 'International Tables Vol C 4.2.6.8 and 6.1.1.4'
Cu -1.9646 0.5888 13.3380 3.5828 7.1676 0.2470 5.6158 11.3966 1.6735 64.8126 1.1910 'International Tables Vol C 4.2.6.8 and 6.1.1.4'

loop_
_geom_angle_atom_site_label_1
_geom_angle_atom_site_label_2
_geom_angle_atom_site_label_3
_geom_angle
_geom_angle_publ_flag
P1 Cu1 P2 114.42(4) yes
P1 Cu1 N1 121.10(9) yes
P2 Cu1 N1 109.89(9) yes
P1 Cu1 N2 115.42(9) yes
P2 Cu1 N2 111.62(9) yes
N1 Cu1 N2 79.67(13) yes
Cu1 P1 C37 114.13(11) yes
Cu1 P1 C39 118.43(11) yes
C37 P1 C39 103.88(15) yes
Cu1 P1 C45 111.99(12) yes
C37 P1 C45 105.56(15) yes
C39 P1 C45 101.34(15) yes
Cu1 P2 C12 116.31(12) yes
Cu1 P2 C18 114.41(12) yes
C12 P2 C18 103.64(16) yes
Cu1 P2 C24 114.77(11) yes
C12 P2 C24 102.01(16) yes
C18 P2 C24 104.05(16) yes
F1 P3 F2 179.78(17) yes
F1 P3 F3 90.40(15) yes
F2 P3 F3 89.71(16) yes
F1 P3 F4 90.38(18) yes
F2 P3 F4 89.81(19) yes
F3 P3 F4 91.5(2) yes
F1 P3 F5 89.42(17) yes
F2 P3 F5 90.39(18) yes
F3 P3 F5 89.05(19) yes
F4 P3 F5 179.4(2) yes
F1 P3 F6 89.84(15) yes
F2 P3 F6 90.05(16) yes
F3 P3 F6 177.4(2) yes
F4 P3 F6 91.1(2) yes
F5 P3 F6 88.38(18) yes
Cu1 N1 C2 123.9(3) yes
Cu1 N1 C6 114.4(2) yes
C2 N1 C6 121.3(3) yes
Cu1 N2 C7 114.2(3) yes
Cu1 N2 C11 126.0(3) yes
C7 N2 C11 119.7(3) yes
C29 O1 C38 114.0(2) yes
C1 O2 C2 118.7(4) yes
C53 O3 C54 107.0(5) yes
O2 C1 H11 108.7 no
O2 C1 H12 109.4 no
H11 C1 H12 109.5 no
O2 C1 H13 110.2 no
H11 C1 H13 109.5 no
H12 C1 H13 109.5 no
N1 C2 O2 113.5(3) yes
N1 C2 C3 121.4(4) yes
O2 C2 C3 125.1(4) yes
C2 C3 C4 117.8(4) yes
C2 C3 H31 121.1 no
C4 C3 H31 121.1 no
C3 C4 C5 121.4(4) yes
C3 C4 H41 119.4 no
C5 C4 H41 119.2 no
C4 C5 C6 118.3(4) yes
C4 C5 H51 120.5 no
C6 C5 H51 121.2 no
C5 C6 N1 119.8(4) yes
C5 C6 C7 123.9(4) yes
N1 C6 C7 116.2(3) yes
C6 C7 N2 115.4(3) yes
C6 C7 C8 124.7(4) yes
N2 C7 C8 119.9(4) yes
C7 C8 C9 120.2(4) yes
C7 C8 H81 119.9 no
C9 C8 H81 119.9 no
C8 C9 C10 120.2(4) yes
C8 C9 H91 120.1 no
C10 C9 H91 119.7 no
C9 C10 C11 117.5(4) yes
C9 C10 H101 121.1 no
C11 C10 H101 121.4 no
C10 C11 N2 122.4(4) yes
C10 C11 H111 118.7 no
N2 C11 H111 118.9 no
P2 C12 C13 119.5(3) yes
P2 C12 C17 121.7(3) yes
C13 C12 C17 118.9(3) yes
C12 C13 C14 120.9(4) yes
C12 C13 H131 119.7 no
C14 C13 H131 119.4 no
C13 C14 C15 120.1(4) yes
C13 C14 H141 120.2 no
C15 C14 H141 119.7 no
C14 C15 C16 120.1(4) yes
C14 C15 H151 120.1 no
C16 C15 H151 119.7 no
C15 C16 C17 120.3(4) yes
C15 C16 H161 120.2 no
C17 C16 H161 119.4 no
C16 C17 C12 119.6(4) yes
C16 C17 H171 120.0 no
C12 C17 H171 120.3 no
P2 C18 C19 123.5(3) yes
P2 C18 C23 117.7(3) yes
C19 C18 C23 118.8(3) yes
C18 C19 C20 119.6(4) yes
C18 C19 H191 119.9 no
C20 C19 H191 120.5 no
C19 C20 C21 120.8(4) yes
C19 C20 H201 119.4 no
C21 C20 H201 119.8 no
C20 C21 C22 119.7(4) yes
C20 C21 H211 120.2 no
C22 C21 H211 120.1 no
C21 C22 C23 120.6(4) yes
C21 C22 H221 119.5 no
C23 C22 H221 119.9 no
C18 C23 C22 120.4(4) yes
C18 C23 H231 119.8 no
C22 C23 H231 119.7 no
P2 C24 C25 124.7(3) yes
P2 C24 C29 117.7(3) yes
C25 C24 C29 117.5(3) yes
C24 C25 C26 119.7(4) yes
C24 C25 H251 120.0 no
C26 C25 H251 120.3 no
C25 C26 C27 121.2(3) yes
C25 C26 H261 119.2 no
C27 C26 H261 119.6 no
C26 C27 C28 121.0(3) yes
C26 C27 H271 119.7 no
C28 C27 H271 119.3 no
C27 C28 C29 116.4(3) yes
C27 C28 C30 126.2(3) yes
C29 C28 C30 117.3(3) yes
C28 C29 C24 124.2(3) yes
C28 C29 O1 119.4(3) yes
C24 C29 O1 116.4(3) yes
C28 C30 C31 111.6(3) yes
C28 C30 C32 109.0(3) yes
C31 C30 C32 109.2(3) yes
C28 C30 C33 106.4(3) yes
C31 C30 C33 112.0(3) yes
C32 C30 C33 108.5(3) yes
C30 C31 H311 109.6 no
C30 C31 H312 109.3 no
H311 C31 H312 109.5 no
C30 C31 H313 109.6 no
H311 C31 H313 109.5 no
H312 C31 H313 109.5 no
C30 C32 H321 109.3 no
C30 C32 H322 109.4 no
H321 C32 H322 109.5 no
C30 C32 H323 109.7 no
H321 C32 H323 109.5 no
H322 C32 H323 109.5 no
C30 C33 C34 125.9(3) yes
C30 C33 C38 117.4(3) yes
C34 C33 C38 116.8(3) yes
C33 C34 C35 120.3(3) yes
C33 C34 H341 119.9 no
C35 C34 H341 119.9 no
C34 C35 C36 121.6(3) yes
C34 C35 H351 119.1 no
C36 C35 H351 119.3 no
C35 C36 C37 119.8(3) yes
C35 C36 H361 120.2 no
C37 C36 H361 120.1 no
P1 C37 C36 124.5(3) yes
P1 C37 C38 118.1(2) yes
C36 C37 C38 116.9(3) yes
O1 C38 C33 119.5(3) yes
O1 C38 C37 115.9(3) yes
C33 C38 C37 124.6(3) yes
P1 C39 C40 118.2(3) yes
P1 C39 C44 122.2(3) yes
C40 C39 C44 119.6(3) yes
C39 C40 C41 119.4(3) yes
C39 C40 H401 120.2 no
C41 C40 H401 120.4 no
C40 C41 C42 121.0(3) yes
C40 C41 H411 119.3 no
C42 C41 H411 119.7 no
C41 C42 C43 119.5(3) yes
C41 C42 H421 120.1 no
C43 C42 H421 120.4 no
C42 C43 C44 120.4(3) yes
C42 C43 H431 119.6 no
C44 C43 H431 120.0 no
C39 C44 C43 120.1(3) yes
C39 C44 H441 120.0 no
C43 C44 H441 119.9 no
P1 C45 C46 116.0(3) yes
P1 C45 C50 124.7(3) yes
C46 C45 C50 119.1(3) yes
C45 C46 C47 120.6(4) yes
C45 C46 H461 119.2 no
C47 C46 H461 120.2 no
C46 C47 C48 119.9(4) yes
C46 C47 H471 120.3 no
C48 C47 H471 119.9 no
C47 C48 C49 120.2(3) yes
C47 C48 H481 120.1 no
C49 C48 H481 119.7 no
C48 C49 C50 120.0(4) yes
C48 C49 H491 119.9 no
C50 C49 H491 120.1 no
C49 C50 C45 120.1(3) yes
C49 C50 H501 120.2 no
C45 C50 H501 119.7 no
Cl2 C51 Cl1 114.3(5) yes
Cl2 C51 H511 106.9 no
Cl1 C51 H511 107.0 no
Cl2 C51 H512 109.6 no
Cl1 C51 H512 109.5 no
H511 C51 H512 109.5 no
C53 C52 H521 108.4 no
C53 C52 H522 109.9 no
H521 C52 H522 109.5 no
C53 C52 H523 110.0 no
H521 C52 H523 109.5 no
H522 C52 H523 109.5 no
C52 C53 O3 92.5(5) yes
C52 C53 H531 113.4 no
O3 C53 H531 114.6 no
C52 C53 H532 113.4 no
O3 C53 H532 112.8 no
H531 C53 H532 109.5 no
O3 C54 C56 103.2(6) yes
O3 C54 H541 111.1 no
C56 C54 H541 113.6 no
O3 C54 H542 110.8 no
C56 C54 H542 108.5 no
H541 C54 H542 109.5 no
C54 C56 H561 110.1 no
C54 C56 H562 106.6 no
H561 C56 H562 109.5 no
C54 C56 H563 111.6 no
H561 C56 H563 109.5 no
H562 C56 H563 109.5 no

loop_
_geom_bond_atom_site_label_1
_geom_bond_atom_site_label_2
_geom_bond_distance
_geom_bond_publ_flag
Cu1 P1 2.2376(10) yes
Cu1 P2 2.2569(10) yes
Cu1 N1 2.046(3) yes
Cu1 N2 2.071(3) yes
P1 C37 1.828(3) yes
P1 C39 1.828(3) yes
P1 C45 1.836(3) yes
P2 C12 1.831(4) yes
P2 C18 1.830(3) yes
P2 C24 1.831(3) yes
P3 F1 1.593(3) yes
P3 F2 1.604(3) yes
P3 F3 1.594(3) yes
P3 F4 1.586(3) yes
P3 F5 1.616(3) yes
P3 F6 1.594(3) yes
Cl1 C51 1.707(8) yes
Cl2 C51 1.723(7) yes
N1 C2 1.327(5) yes
N1 C6 1.361(5) yes
N2 C7 1.357(5) yes
N2 C11 1.337(5) yes
O1 C29 1.386(4) yes
O1 C38 1.393(4) yes
O2 C1 1.440(5) yes
O2 C2 1.325(5) yes
O3 C53 1.436(5) yes
O3 C54 1.429(5) yes
C1 H11 0.950 no
C1 H12 0.950 no
C1 H13 0.950 no
C2 C3 1.408(6) yes
C3 C4 1.365(8) yes
C3 H31 0.950 no
C4 C5 1.393(7) yes
C4 H41 0.950 no
C5 C6 1.399(6) yes
C5 H51 0.950 no
C6 C7 1.455(6) yes
C7 C8 1.405(6) yes
C8 C9 1.345(7) yes
C8 H81 0.950 no
C9 C10 1.400(7) yes
C9 H91 0.950 no
C10 C11 1.393(6) yes
C10 H101 0.950 no
C11 H111 0.950 no
C12 C13 1.379(5) yes
C12 C17 1.402(5) yes
C13 C14 1.395(6) yes
C13 H131 0.950 no
C14 C15 1.375(6) yes
C14 H141 0.950 no
C15 C16 1.371(6) yes
C15 H151 0.950 no
C16 C17 1.407(6) yes
C16 H161 0.950 no
C17 H171 0.950 no
C18 C19 1.403(5) yes
C18 C23 1.393(5) yes
C19 C20 1.378(5) yes
C19 H191 0.950 no
C20 C21 1.392(7) yes
C20 H201 0.950 no
C21 C22 1.359(7) yes
C21 H211 0.950 no
C22 C23 1.386(6) yes
C22 H221 0.950 no
C23 H231 0.950 no
C24 C25 1.401(5) yes
C24 C29 1.390(5) yes
C25 C26 1.398(5) yes
C25 H251 0.950 no
C26 C27 1.375(6) yes
C26 H261 0.950 no
C27 C28 1.403(5) yes
C27 H271 0.950 no
C28 C29 1.396(5) yes
C28 C30 1.527(5) yes
C30 C31 1.542(5) yes
C30 C32 1.540(5) yes
C30 C33 1.530(5) yes
C31 H311 0.950 no
C31 H312 0.950 no
C31 H313 0.950 no
C32 H321 0.950 no
C32 H322 0.950 no
C32 H323 0.950 no
C33 C34 1.400(5) yes
C33 C38 1.388(5) yes
C34 C35 1.389(5) yes
C34 H341 0.950 no
C35 C36 1.380(5) yes
C35 H351 0.950 no
C36 C37 1.412(5) yes
C36 H361 0.950 no
C37 C38 1.387(5) yes
C39 C40 1.409(5) yes
C39 C44 1.392(5) yes
C40 C41 1.383(5) yes
C40 H401 0.950 no
C41 C42 1.386(5) yes
C41 H411 0.950 no
C42 C43 1.393(5) yes
C42 H421 0.950 no
C43 C44 1.386(5) yes
C43 H431 0.950 no
C44 H441 0.950 no
C45 C46 1.387(5) yes
C45 C50 1.380(5) yes
C46 C47 1.397(5) yes
C46 H461 0.950 no
C47 C48 1.371(6) yes
C47 H471 0.950 no
C48 C49 1.378(6) yes
C48 H481 0.950 no
C49 C50 1.405(5) yes
C49 H491 0.950 no
C50 H501 0.950 no
C51 H511 0.950 no
C51 H512 0.950 no
C52 C53 1.460(5) yes
C52 H521 0.950 no
C52 H522 0.950 no
C52 H523 0.950 no
C53 H531 0.950 no
C53 H532 0.950 no
C54 C56 1.482(5) yes
C54 H541 0.950 no
C54 H542 0.950 no
C56 H561 0.950 no
C56 H562 0.950 no
C56 H563 0.950 no

loop_
_geom_hbond_atom_site_label_D
_geom_hbond_atom_site_label_H
_geom_hbond_atom_site_label_A
_geom_hbond_site_symmetry_A
_geom_hbond_angle_DHA
_geom_hbond_distance_DH
_geom_hbond_distance_HA
_geom_hbond_distance_DA
_geom_hbond_publ_flag
C21 H211 O3 2_665 152 0.95 2.58 3.451(7) yes
